data_4065459
loop_
_publ_author_name
'Oertel, Anna Magdalena'
'Ritleng, Vincent'
'Busiah, Asleche'
'Veiros, Luis F.'
'Chetcuti, Michael J.'

_publ_section_title
;
 Double Metalation of Acetone by a Nickel--NHC Complex: Trapping of an
 Oxyallyl Ligand at a Dinickel Center
;
_journal_issue 23
_journal_name_full Organometallics
_journal_page_first 6495
_journal_paper_doi 10.1021/om200819c
_journal_volume 30
_journal_year 2011
_chemical_formula_moiety 'C29 H35 N2 Ni O, B F4'
_chemical_formula_sum 'C29 H35 B F4 N2 Ni O'
_chemical_formula_weight 573.11
_chemical_name_systematic
;
 ?
;
_space_group_IT_number 14
_symmetry_cell_setting monoclinic
_symmetry_space_group_name_Hall '-P 2ybc'
_symmetry_space_group_name_H-M 'P 1 21/c 1'
_atom_sites_solution_hydrogens geom
_atom_sites_solution_primary direct
_atom_sites_solution_secondary difmap
_audit_creation_method SHELXL-97
_audit_update_record
;
2011-10-21 # Formatted by publCIF
;
_cell_angle_alpha 90.00
_cell_angle_beta 128.0310(10)
_cell_angle_gamma 90.00
_cell_formula_units_Z 8
_cell_length_a 17.9622(4)
_cell_length_b 15.4905(4)
_cell_length_c 26.4982(5)
_cell_measurement_reflns_used 9894
_cell_measurement_temperature 173(2)
_cell_measurement_theta_max 27.96
_cell_measurement_theta_min 2.81
_cell_volume 5807.5(2)
_computing_cell_refinement 'Bruker SAINT'
_computing_data_collection 'Bruker APEX2'
_computing_data_reduction 'Bruker SAINT'
_computing_molecular_graphics 'Bruker SHELXTL'
_computing_publication_material 'Bruker SHELXTL'
_computing_structure_refinement 'SHELXL-97 (Sheldrick, 2008)'
_computing_structure_solution 'SHELXS-97 (Sheldrick, 2008)'
_diffrn_ambient_temperature 173(2)
_diffrn_measured_fraction_theta_full 0.994
_diffrn_measured_fraction_theta_max 0.994
_diffrn_measurement_device_type 'Bruker APEX-II CCD'
_diffrn_measurement_method '\f and \w scans'
_diffrn_radiation_monochromator graphite
_diffrn_radiation_source 'sealed tube'
_diffrn_radiation_type MoK\a
_diffrn_radiation_wavelength 0.71073
_diffrn_reflns_av_R_equivalents 0.0270
_diffrn_reflns_av_sigmaI/netI 0.0312
_diffrn_reflns_limit_h_max 23
_diffrn_reflns_limit_h_min -23
_diffrn_reflns_limit_k_max 20
_diffrn_reflns_limit_k_min -20
_diffrn_reflns_limit_l_max 35
_diffrn_reflns_limit_l_min -29
_diffrn_reflns_number 42307
_diffrn_reflns_theta_full 28.07
_diffrn_reflns_theta_max 28.07
_diffrn_reflns_theta_min 1.74
_exptl_absorpt_coefficient_mu 0.718
_exptl_absorpt_correction_T_max 0.8698
_exptl_absorpt_correction_T_min 0.7623
_exptl_absorpt_correction_type multi-scan
_exptl_absorpt_process_details sadabs
_exptl_crystal_colour red
_exptl_crystal_density_diffrn 1.311
_exptl_crystal_density_method 'not measured'
_exptl_crystal_description prism
_exptl_crystal_F_000 2400
_exptl_crystal_size_max 0.40
_exptl_crystal_size_mid 0.20
_exptl_crystal_size_min 0.20
_refine_diff_density_max 0.729
_refine_diff_density_min -0.555
_refine_diff_density_rms 0.055
_refine_ls_extinction_method none
_refine_ls_goodness_of_fit_ref 1.012
_refine_ls_hydrogen_treatment constr
_refine_ls_matrix_type full
_refine_ls_number_parameters 701
_refine_ls_number_reflns 14052
_refine_ls_number_restraints 0
_refine_ls_restrained_S_all 1.012
_refine_ls_R_factor_all 0.0613
_refine_ls_R_factor_gt 0.0381
_refine_ls_shift/su_max 0.002
_refine_ls_shift/su_mean 0.000
_refine_ls_structure_factor_coef Fsqd
_refine_ls_weighting_details 'calc w=1/[\s^2^(Fo^2^)+(0.0474P)^2^+3.4544P] where P=(Fo^2^+2Fc^2^)/3'
_refine_ls_weighting_scheme calc
_refine_ls_wR_factor_gt 0.0927
_refine_ls_wR_factor_ref 0.1057
_reflns_number_gt 10354
_reflns_number_total 14052
_reflns_threshold_expression I>2sigma(I)
_cod_data_source_file om200819c_si_001.cif
_cod_data_source_block mcab101109
_cod_depositor_comments
;
The following automatic conversions were performed:

'_symmetry_cell_setting' value 'Monoclinic' changed to 'monoclinic'
according to /home/saulius/struct/CIF-dictionaries/cif_core.dic
dictionary named 'cif_core.dic' version 2.4.1 from 2010-06-29.

Automatic conversion script
Id: cif_fix_values 1715 2011-07-08 13:25:40Z adriana 
;
_cod_original_sg_symbol_Hall '-P 2ybc '
_cod_original_sg_symbol_H-M 'P 21/c'
_cod_database_code 4065459

loop_
_symmetry_equiv_pos_as_xyz
'x, y, z'
'-x, y+1/2, -z+1/2'
'-x, -y, -z'
'x, -y-1/2, z-1/2'

loop_
_atom_site_label
_atom_site_type_symbol
_atom_site_fract_x
_atom_site_fract_y
_atom_site_fract_z
_atom_site_U_iso_or_equiv
_atom_site_adp_type
_atom_site_occupancy
_atom_site_symmetry_multiplicity
_atom_site_calc_flag
_atom_site_refinement_flags
C1 C 0.36148(14) 0.77574(12) 0.84021(9) 0.0257(4) Uani 1 1 d .
C2 C 0.41168(15) 0.76200(14) 0.78034(10) 0.0334(4) Uani 1 1 d .
H2 H 0.4506 0.7657 0.7675 0.040 Uiso 1 1 calc R
C3 C 0.32520(15) 0.72713(14) 0.74684(10) 0.0328(4) Uani 1 1 d .
H3 H 0.2911 0.7013 0.7057 0.039 Uiso 1 1 calc R
C4 C 0.52315(14) 0.82980(14) 0.88792(10) 0.0306(4) Uani 1 1 d .
C5 C 0.54039(15) 0.91514(14) 0.88126(11) 0.0342(5) Uani 1 1 d .
C6 C 0.62840(16) 0.94990(15) 0.93019(12) 0.0401(5) Uani 1 1 d .
H6 H 0.6426 1.0074 0.9262 0.048 Uiso 1 1 calc R
C7 C 0.69567(16) 0.90295(16) 0.98444(12) 0.0412(5) Uani 1 1 d .
C8 C 0.67484(15) 0.81825(15) 0.98940(11) 0.0373(5) Uani 1 1 d .
H8 H 0.7202 0.7862 1.0270 0.045 Uiso 1 1 calc R
C9 C 0.58948(15) 0.77920(14) 0.94091(10) 0.0326(4) Uani 1 1 d .
C10 C 0.46792(17) 0.96867(16) 0.82398(12) 0.0445(6) Uani 1 1 d .
H10A H 0.4918 1.0276 0.8298 0.067 Uiso 1 1 calc R
H10B H 0.4094 0.9699 0.8193 0.067 Uiso 1 1 calc R
H10C H 0.4552 0.9434 0.7854 0.067 Uiso 1 1 calc R
C11 C 0.79138(18) 0.94066(19) 1.03711(14) 0.0613(8) Uani 1 1 d .
H11A H 0.7992 0.9959 1.0229 0.092 Uiso 1 1 calc R
H11B H 0.8411 0.9007 1.0471 0.092 Uiso 1 1 calc R
H11C H 0.7958 0.9498 1.0755 0.092 Uiso 1 1 calc R
C12 C 0.57350(17) 0.68497(15) 0.94555(12) 0.0429(5) Uani 1 1 d .
H12A H 0.6325 0.6591 0.9822 0.064 Uiso 1 1 calc R
H12B H 0.5528 0.6553 0.9062 0.064 Uiso 1 1 calc R
H12C H 0.5248 0.6792 0.9513 0.064 Uiso 1 1 calc R
C13 C 0.20795(14) 0.70046(12) 0.76703(9) 0.0282(4) Uani 1 1 d .
C14 C 0.12488(15) 0.74755(14) 0.72887(10) 0.0334(4) Uani 1 1 d .
C15 C 0.04328(16) 0.71051(15) 0.71446(11) 0.0389(5) Uani 1 1 d .
H15 H -0.0147 0.7413 0.6880 0.047 Uiso 1 1 calc R
C16 C 0.04415(17) 0.62974(15) 0.73762(11) 0.0406(5) Uani 1 1 d .
C17 C 0.12819(16) 0.58459(14) 0.77480(11) 0.0376(5) Uani 1 1 d .
H17 H 0.1291 0.5292 0.7906 0.045 Uiso 1 1 calc R
C18 C 0.21139(15) 0.61784(13) 0.78971(10) 0.0322(4) Uani 1 1 d .
C19 C 0.12124(17) 0.83650(15) 0.70380(12) 0.0434(5) Uani 1 1 d .
H19A H 0.1305 0.8803 0.7339 0.065 Uiso 1 1 calc R
H19B H 0.0596 0.8451 0.6620 0.065 Uiso 1 1 calc R
H19C H 0.1712 0.8417 0.6993 0.065 Uiso 1 1 calc R
C20 C -0.04474(19) 0.5920(2) 0.72351(14) 0.0576(7) Uani 1 1 d .
H20A H -0.0603 0.5377 0.7000 0.086 Uiso 1 1 calc R
H20B H -0.0971 0.6329 0.6975 0.086 Uiso 1 1 calc R
H20C H -0.0343 0.5812 0.7639 0.086 Uiso 1 1 calc R
C21 C 0.30156(17) 0.56621(14) 0.82840(11) 0.0398(5) Uani 1 1 d .
H21A H 0.2965 0.5207 0.8519 0.060 Uiso 1 1 calc R
H21B H 0.3546 0.6043 0.8589 0.060 Uiso 1 1 calc R
H21C H 0.3122 0.5400 0.7997 0.060 Uiso 1 1 calc R
C22 C 0.23864(18) 0.89405(15) 0.87712(12) 0.0420(5) Uani 1 1 d .
H22 H 0.1729 0.8849 0.8448 0.050 Uiso 1 1 calc R
C23 C 0.30365(19) 0.92996(14) 0.86872(12) 0.0419(5) Uani 1 1 d .
H23 H 0.2899 0.9434 0.8288 0.050 Uiso 1 1 calc R
C24 C 0.3933(2) 0.94247(15) 0.93080(13) 0.0474(6) Uani 1 1 d .
H24 H 0.4475 0.9701 0.9397 0.057 Uiso 1 1 calc R
C25 C 0.3851(2) 0.90637(15) 0.97484(12) 0.0468(6) Uani 1 1 d .
H25 H 0.4342 0.9028 1.0197 0.056 Uiso 1 1 calc R
C26 C 0.29042(18) 0.87514(14) 0.94172(12) 0.0423(5) Uani 1 1 d .
H26 H 0.2670 0.8462 0.9610 0.051 Uiso 1 1 calc R
C27 C 0.36784(18) 0.65341(15) 0.97123(11) 0.0407(5) Uani 1 1 d .
C28 C 0.4318(2) 0.5858(2) 1.01943(16) 0.0682(9) Uani 1 1 d .
H28A H 0.4952 0.5923 1.0315 0.102 Uiso 1 1 calc R
H28B H 0.4070 0.5284 1.0008 0.102 Uiso 1 1 calc R
H28C H 0.4350 0.5924 1.0575 0.102 Uiso 1 1 calc R
C29 C 0.26698(18) 0.65118(16) 0.94315(12) 0.0456(6) Uani 1 1 d .
H29A H 0.2600 0.6680 0.9757 0.068 Uiso 1 1 calc R
H29B H 0.2423 0.5926 0.9281 0.068 Uiso 1 1 calc R
H29C H 0.2316 0.6914 0.9070 0.068 Uiso 1 1 calc R
C30 C 0.88151(14) 0.74023(12) 0.39896(9) 0.0259(4) Uani 1 1 d .
C31 C 0.87848(17) 0.80005(14) 0.47572(11) 0.0372(5) Uani 1 1 d .
H31 H 0.8962 0.8339 0.5115 0.045 Uiso 1 1 calc R
C32 C 0.80348(17) 0.74823(14) 0.44095(12) 0.0388(5) Uani 1 1 d .
H32 H 0.7572 0.7384 0.4470 0.047 Uiso 1 1 calc R
C33 C 1.01038(14) 0.84367(13) 0.47541(9) 0.0285(4) Uani 1 1 d .
C34 C 1.09456(16) 0.81517(14) 0.53220(10) 0.0357(5) Uani 1 1 d .
C35 C 1.17466(17) 0.86530(15) 0.55784(11) 0.0424(5) Uani 1 1 d .
H35 H 1.2327 0.8481 0.5970 0.051 Uiso 1 1 calc R
C36 C 1.17225(16) 0.93991(15) 0.52771(12) 0.0420(5) Uani 1 1 d .
C37 C 1.08750(16) 0.96440(14) 0.47052(11) 0.0376(5) Uani 1 1 d .
H37 H 1.0859 1.0144 0.4491 0.045 Uiso 1 1 calc R
C38 C 1.00489(15) 0.91802(13) 0.44368(10) 0.0314(4) Uani 1 1 d .
C39 C 1.1001(2) 0.73179(16) 0.56371(12) 0.0500(6) Uani 1 1 d .
H39A H 1.0875 0.7431 0.5942 0.075 Uiso 1 1 calc R
H39B H 1.1634 0.7069 0.5865 0.075 Uiso 1 1 calc R
H39C H 1.0530 0.6911 0.5310 0.075 Uiso 1 1 calc R
C40 C 1.26055(18) 0.99309(18) 0.55704(15) 0.0594(8) Uani 1 1 d .
H40A H 1.2678 1.0334 0.5883 0.089 Uiso 1 1 calc R
H40B H 1.2555 1.0256 0.5233 0.089 Uiso 1 1 calc R
H40C H 1.3156 0.9548 0.5785 0.089 Uiso 1 1 calc R
C41 C 0.91324(17) 0.94886(15) 0.38283(11) 0.0423(5) Uani 1 1 d .
H41A H 0.9215 1.0074 0.3730 0.063 Uiso 1 1 calc R
H41B H 0.8640 0.9491 0.3883 0.063 Uiso 1 1 calc R
H41C H 0.8945 0.9101 0.3476 0.063 Uiso 1 1 calc R
C42 C 0.73389(14) 0.65371(13) 0.34632(10) 0.0307(4) Uani 1 1 d .
C43 C 0.74832(15) 0.56491(14) 0.35535(11) 0.0348(5) Uani 1 1 d .
C44 C 0.67514(16) 0.51169(15) 0.30885(12) 0.0403(5) Uani 1 1 d .
H44 H 0.6833 0.4509 0.3139 0.048 Uiso 1 1 calc R
C45 C 0.59072(16) 0.54437(16) 0.25534(11) 0.0407(5) Uani 1 1 d .
C46 C 0.57824(16) 0.63326(16) 0.24888(11) 0.0404(5) Uani 1 1 d .
H46 H 0.5200 0.6562 0.2127 0.048 Uiso 1 1 calc R
C47 C 0.64918(15) 0.68953(14) 0.29421(11) 0.0353(5) Uani 1 1 d .
C48 C 0.83756(18) 0.52664(16) 0.41346(12) 0.0483(6) Uani 1 1 d .
H48A H 0.8220 0.4768 0.4282 0.072 Uiso 1 1 calc R
H48B H 0.8707 0.5700 0.4476 0.072 Uiso 1 1 calc R
H48C H 0.8783 0.5081 0.4026 0.072 Uiso 1 1 calc R
C49 C 0.51331(19) 0.4843(2) 0.20550(14) 0.0592(7) Uani 1 1 d .
H49A H 0.4526 0.5037 0.1938 0.089 Uiso 1 1 calc R
H49B H 0.5266 0.4256 0.2230 0.089 Uiso 1 1 calc R
H49C H 0.5105 0.4845 0.1674 0.089 Uiso 1 1 calc R
C50 C 0.63353(17) 0.78615(15) 0.28725(14) 0.0466(6) Uani 1 1 d .
H50A H 0.6241 0.8066 0.3179 0.070 Uiso 1 1 calc R
H50B H 0.5775 0.7996 0.2436 0.070 Uiso 1 1 calc R
H50C H 0.6889 0.8148 0.2957 0.070 Uiso 1 1 calc R
C51 C 0.97426(18) 0.58973(17) 0.34714(13) 0.0500(6) Uani 1 1 d .
H51 H 0.9448 0.5346 0.3357 0.060 Uiso 1 1 calc R
C52 C 1.02607(17) 0.62934(17) 0.40782(11) 0.0459(6) Uani 1 1 d .
H52 H 1.0323 0.6077 0.4438 0.055 Uiso 1 1 calc R
C53 C 1.06792(15) 0.70728(18) 0.40674(11) 0.0442(6) Uani 1 1 d .
H53 H 1.1098 0.7441 0.4422 0.053 Uiso 1 1 calc R
C54 C 1.03615(16) 0.71887(19) 0.34482(12) 0.0481(6) Uani 1 1 d .
H54 H 1.0518 0.7655 0.3296 0.058 Uiso 1 1 calc R
C55 C 0.97495(16) 0.64752(18) 0.30743(11) 0.0477(6) Uani 1 1 d .
H55 H 0.9404 0.6410 0.2625 0.057 Uiso 1 1 calc R
C56 C 0.74840(15) 0.75057(15) 0.21824(11) 0.0371(5) Uani 1 1 d .
C57 C 0.6891(2) 0.8167(2) 0.16748(13) 0.0640(8) Uani 1 1 d .
H57A H 0.7177 0.8738 0.1838 0.096 Uiso 1 1 calc R
H57B H 0.6255 0.8166 0.1555 0.096 Uiso 1 1 calc R
H57C H 0.6853 0.8030 0.1298 0.096 Uiso 1 1 calc R
C58 C 0.72238(18) 0.65871(17) 0.20210(12) 0.0465(6) Uani 1 1 d .
H58A H 0.7374 0.6390 0.1742 0.070 Uiso 1 1 calc R
H58B H 0.6545 0.6518 0.1799 0.070 Uiso 1 1 calc R
H58C H 0.7580 0.6243 0.2415 0.070 Uiso 1 1 calc R
N1 N 0.43341(12) 0.79171(11) 0.83743(8) 0.0286(3) Uani 1 1 d .
N2 N 0.29494(12) 0.73597(10) 0.78374(8) 0.0269(3) Uani 1 1 d .
N3 N 0.92558(12) 0.79516(10) 0.44971(8) 0.0279(3) Uani 1 1 d .
N4 N 0.80604(12) 0.71137(10) 0.39434(8) 0.0286(4) Uani 1 1 d .
O1 O 0.40178(11) 0.70790(10) 0.95701(7) 0.0382(3) Uani 1 1 d .
O2 O 0.81768(10) 0.77467(9) 0.27207(7) 0.0335(3) Uani 1 1 d .
B1 B 0.37565(19) 0.78967(17) 0.10883(12) 0.0380(5) Uani 1 1 d .
B2 B 0.8292(2) 0.87518(17) 0.61296(13) 0.0387(6) Uani 1 1 d .
F1 F 0.44781(13) 0.82976(13) 0.11402(10) 0.0830(6) Uani 1 1 d .
F2 F 0.28961(12) 0.82219(13) 0.05925(8) 0.0748(5) Uani 1 1 d .
F3 F 0.38741(16) 0.79746(19) 0.16350(9) 0.1123(9) Uani 1 1 d .
F4 F 0.38013(17) 0.70464(13) 0.09843(14) 0.1178(10) Uani 1 1 d .
F5 F 0.75095(11) 0.92717(10) 0.58819(7) 0.0594(4) Uani 1 1 d .
F6 F 0.82017(12) 0.80116(10) 0.63825(8) 0.0602(4) Uani 1 1 d .
F7 F 0.90958(11) 0.91822(11) 0.66117(8) 0.0670(5) Uani 1 1 d .
F8 F 0.83510(13) 0.85189(10) 0.56549(8) 0.0625(4) Uani 1 1 d .
Ni1 Ni 0.351929(18) 0.809756(16) 0.904576(12) 0.02735(7) Uani 1 1 d .
Ni2 Ni 0.916261(17) 0.710688(16) 0.346514(12) 0.02636(7) Uani 1 1 d .

loop_
_atom_site_aniso_label
_atom_site_aniso_U_11
_atom_site_aniso_U_22
_atom_site_aniso_U_33
_atom_site_aniso_U_23
_atom_site_aniso_U_13
_atom_site_aniso_U_12
C1 0.0306(10) 0.0214(9) 0.0310(10) 0.0013(7) 0.0219(9) 0.0016(7)
C2 0.0408(12) 0.0379(11) 0.0327(11) -0.0002(9) 0.0283(10) 0.0035(9)
C3 0.0419(12) 0.0341(11) 0.0289(10) 0.0003(8) 0.0250(10) 0.0050(9)
C4 0.0287(10) 0.0370(11) 0.0336(10) -0.0028(9) 0.0229(9) 0.0003(8)
C5 0.0382(11) 0.0364(11) 0.0415(12) -0.0027(9) 0.0313(10) 0.0011(9)
C6 0.0442(13) 0.0346(11) 0.0552(14) -0.0128(10) 0.0374(12) -0.0063(10)
C7 0.0341(11) 0.0464(13) 0.0481(13) -0.0184(11) 0.0278(11) -0.0018(10)
C8 0.0328(11) 0.0475(13) 0.0352(11) -0.0051(10) 0.0228(10) 0.0076(10)
C9 0.0334(10) 0.0374(11) 0.0380(11) -0.0003(9) 0.0276(10) 0.0056(9)
C10 0.0505(14) 0.0388(12) 0.0539(15) 0.0083(11) 0.0370(13) 0.0028(11)
C11 0.0438(14) 0.0619(18) 0.0623(17) -0.0277(14) 0.0246(14) -0.0046(13)
C12 0.0367(12) 0.0405(12) 0.0531(14) 0.0085(11) 0.0284(11) 0.0074(10)
C13 0.0327(10) 0.0274(10) 0.0277(10) -0.0047(8) 0.0202(9) -0.0032(8)
C14 0.0364(11) 0.0321(11) 0.0339(11) -0.0021(9) 0.0227(10) 0.0010(9)
C15 0.0332(11) 0.0437(13) 0.0374(12) -0.0027(10) 0.0205(10) 0.0019(10)
C16 0.0429(13) 0.0431(13) 0.0418(12) -0.0140(10) 0.0291(11) -0.0131(10)
C17 0.0473(13) 0.0319(11) 0.0383(12) -0.0074(9) 0.0288(11) -0.0099(10)
C18 0.0410(11) 0.0283(10) 0.0310(10) -0.0047(8) 0.0241(10) -0.0035(9)
C19 0.0444(13) 0.0372(12) 0.0465(13) 0.0071(10) 0.0269(11) 0.0074(10)
C20 0.0479(15) 0.0644(18) 0.0674(18) -0.0109(14) 0.0391(14) -0.0161(13)
C21 0.0485(13) 0.0251(10) 0.0457(13) 0.0016(9) 0.0290(11) 0.0007(9)
C22 0.0500(13) 0.0341(12) 0.0566(15) 0.0011(10) 0.0402(13) 0.0090(10)
C23 0.0666(16) 0.0259(11) 0.0533(14) 0.0004(10) 0.0471(14) 0.0020(10)
C24 0.0681(17) 0.0337(12) 0.0625(16) -0.0189(11) 0.0514(15) -0.0184(11)
C25 0.0682(17) 0.0395(13) 0.0450(14) -0.0166(11) 0.0411(13) -0.0115(12)
C26 0.0651(15) 0.0330(11) 0.0586(15) -0.0051(10) 0.0531(14) 0.0003(11)
C27 0.0556(14) 0.0391(12) 0.0430(13) 0.0079(10) 0.0382(12) 0.0109(11)
C28 0.079(2) 0.0654(19) 0.080(2) 0.0357(17) 0.0587(19) 0.0310(16)
C29 0.0544(15) 0.0407(13) 0.0525(14) 0.0049(11) 0.0384(13) -0.0015(11)
C30 0.0303(10) 0.0228(9) 0.0306(10) 0.0006(8) 0.0219(9) 0.0010(8)
C31 0.0554(14) 0.0344(11) 0.0449(12) -0.0093(9) 0.0426(12) -0.0063(10)
C32 0.0549(14) 0.0345(11) 0.0548(14) -0.0059(10) 0.0478(13) -0.0039(10)
C33 0.0353(10) 0.0261(9) 0.0302(10) -0.0074(8) 0.0233(9) -0.0038(8)
C34 0.0435(12) 0.0335(11) 0.0300(11) -0.0056(9) 0.0225(10) 0.0017(9)
C35 0.0371(12) 0.0441(13) 0.0341(12) -0.0112(10) 0.0160(10) 0.0019(10)
C36 0.0404(12) 0.0371(12) 0.0529(14) -0.0192(11) 0.0309(12) -0.0088(10)
C37 0.0450(13) 0.0274(10) 0.0484(13) -0.0081(9) 0.0329(11) -0.0056(9)
C38 0.0378(11) 0.0256(10) 0.0378(11) -0.0054(8) 0.0267(10) -0.0015(8)
C39 0.0601(16) 0.0446(14) 0.0337(12) 0.0045(10) 0.0231(12) 0.0047(12)
C40 0.0425(14) 0.0516(16) 0.078(2) -0.0249(14) 0.0336(15) -0.0147(12)
C41 0.0459(13) 0.0309(11) 0.0486(14) 0.0042(10) 0.0285(12) 0.0013(10)
C42 0.0321(10) 0.0298(10) 0.0410(11) -0.0045(9) 0.0280(10) -0.0041(8)
C43 0.0370(11) 0.0321(11) 0.0422(12) -0.0018(9) 0.0277(10) -0.0011(9)
C44 0.0447(13) 0.0310(11) 0.0535(14) -0.0091(10) 0.0343(12) -0.0061(10)
C45 0.0368(12) 0.0471(13) 0.0473(13) -0.0133(11) 0.0306(11) -0.0097(10)
C46 0.0323(11) 0.0501(14) 0.0447(13) -0.0015(11) 0.0267(11) 0.0019(10)
C47 0.0348(11) 0.0366(11) 0.0479(13) 0.0005(10) 0.0323(11) 0.0025(9)
C48 0.0498(14) 0.0338(12) 0.0529(15) 0.0017(11) 0.0274(13) 0.0008(11)
C49 0.0468(15) 0.0657(18) 0.0616(17) -0.0267(14) 0.0315(14) -0.0162(13)
C50 0.0409(13) 0.0384(13) 0.0657(16) 0.0070(12) 0.0354(13) 0.0071(10)
C51 0.0502(14) 0.0461(14) 0.0541(15) -0.0047(12) 0.0323(13) 0.0147(12)
C52 0.0424(13) 0.0603(16) 0.0368(12) 0.0113(11) 0.0253(11) 0.0230(12)
C53 0.0259(10) 0.0717(17) 0.0354(12) -0.0105(11) 0.0190(10) 0.0052(11)
C54 0.0363(12) 0.0752(18) 0.0464(14) 0.0018(13) 0.0324(12) 0.0054(12)
C55 0.0373(12) 0.0762(18) 0.0322(12) -0.0101(12) 0.0228(10) 0.0139(12)
C56 0.0328(11) 0.0483(13) 0.0348(11) 0.0009(10) 0.0231(10) 0.0035(10)
C57 0.0562(17) 0.073(2) 0.0433(15) 0.0143(14) 0.0210(13) 0.0222(15)
C58 0.0465(13) 0.0589(15) 0.0415(13) -0.0138(11) 0.0307(12) -0.0161(12)
N1 0.0317(9) 0.0310(9) 0.0326(9) 0.0004(7) 0.0246(8) 0.0018(7)
N2 0.0340(9) 0.0238(8) 0.0282(8) -0.0006(6) 0.0219(7) 0.0005(7)
N3 0.0375(9) 0.0258(8) 0.0326(9) -0.0041(7) 0.0278(8) -0.0028(7)
N4 0.0343(9) 0.0269(8) 0.0384(9) -0.0024(7) 0.0293(8) -0.0017(7)
O1 0.0423(9) 0.0425(9) 0.0398(8) 0.0084(7) 0.0304(8) 0.0096(7)
O2 0.0347(8) 0.0331(8) 0.0333(8) 0.0009(6) 0.0213(7) 0.0029(6)
B1 0.0440(14) 0.0380(13) 0.0329(12) 0.0013(10) 0.0241(12) -0.0029(11)
B2 0.0481(15) 0.0390(14) 0.0411(14) -0.0064(11) 0.0336(13) 0.0001(11)
F1 0.0653(11) 0.0909(14) 0.0931(14) 0.0266(11) 0.0489(11) -0.0096(10)
F2 0.0567(10) 0.0998(14) 0.0536(10) 0.0308(10) 0.0268(8) 0.0120(10)
F3 0.0908(15) 0.217(3) 0.0425(10) 0.0244(13) 0.0477(11) 0.0498(16)
F4 0.0887(16) 0.0561(12) 0.173(2) -0.0396(14) 0.0624(17) -0.0122(11)
F5 0.0557(9) 0.0564(9) 0.0591(9) 0.0011(7) 0.0318(8) 0.0163(7)
F6 0.0796(11) 0.0535(9) 0.0771(11) 0.0141(8) 0.0631(10) 0.0104(8)
F7 0.0562(10) 0.0655(10) 0.0653(10) -0.0226(8) 0.0305(9) -0.0069(8)
F8 0.0970(12) 0.0625(10) 0.0679(10) -0.0170(8) 0.0709(10) -0.0141(9)
Ni1 0.03356(14) 0.02745(13) 0.03019(14) -0.00299(10) 0.02425(12) -0.00227(10)
Ni2 0.02693(13) 0.03197(14) 0.02569(13) -0.00171(10) 0.01899(11) 0.00223(10)

loop_
_atom_type_symbol
_atom_type_description
_atom_type_scat_dispersion_real
_atom_type_scat_dispersion_imag
_atom_type_scat_source
C C 0.0033 0.0016 'International Tables Vol C Tables 4.2.6.8 and 6.1.1.4'
H H 0.0000 0.0000 'International Tables Vol C Tables 4.2.6.8 and 6.1.1.4'
N N 0.0061 0.0033 'International Tables Vol C Tables 4.2.6.8 and 6.1.1.4'
O O 0.0106 0.0060 'International Tables Vol C Tables 4.2.6.8 and 6.1.1.4'
B B 0.0013 0.0007 'International Tables Vol C Tables 4.2.6.8 and 6.1.1.4'
F F 0.0171 0.0103 'International Tables Vol C Tables 4.2.6.8 and 6.1.1.4'
Ni Ni 0.3393 1.1124 'International Tables Vol C Tables 4.2.6.8 and 6.1.1.4'

loop_
_geom_angle_atom_site_label_1
_geom_angle_atom_site_label_2
_geom_angle_atom_site_label_3
_geom_angle
N2 C1 N1 104.08(16)
N2 C1 Ni1 127.80(14)
N1 C1 Ni1 127.93(15)
C3 C2 N1 106.79(18)
C3 C2 H2 126.6
N1 C2 H2 126.6
C2 C3 N2 106.91(18)
C2 C3 H3 126.5
N2 C3 H3 126.5
C5 C4 C9 122.8(2)
C5 C4 N1 118.63(19)
C9 C4 N1 118.53(18)
C4 C5 C6 117.5(2)
C4 C5 C10 122.0(2)
C6 C5 C10 120.5(2)
C7 C6 C5 121.8(2)
C7 C6 H6 119.1
C5 C6 H6 119.1
C6 C7 C8 118.7(2)
C6 C7 C11 121.6(2)
C8 C7 C11 119.7(2)
C7 C8 C9 121.9(2)
C7 C8 H8 119.0
C9 C8 H8 119.0
C8 C9 C4 117.2(2)
C8 C9 C12 120.1(2)
C4 C9 C12 122.6(2)
C5 C10 H10A 109.5
C5 C10 H10B 109.5
H10A C10 H10B 109.5
C5 C10 H10C 109.5
H10A C10 H10C 109.5
H10B C10 H10C 109.5
C7 C11 H11A 109.5
C7 C11 H11B 109.5
H11A C11 H11B 109.5
C7 C11 H11C 109.5
H11A C11 H11C 109.5
H11B C11 H11C 109.5
C9 C12 H12A 109.5
C9 C12 H12B 109.5
H12A C12 H12B 109.5
C9 C12 H12C 109.5
H12A C12 H12C 109.5
H12B C12 H12C 109.5
C14 C13 C18 122.52(19)
C14 C13 N2 119.87(18)
C18 C13 N2 117.60(18)
C13 C14 C15 117.5(2)
C13 C14 C19 122.4(2)
C15 C14 C19 120.1(2)
C16 C15 C14 121.8(2)
C16 C15 H15 119.1
C14 C15 H15 119.1
C17 C16 C15 118.8(2)
C17 C16 C20 120.2(2)
C15 C16 C20 121.0(2)
C16 C17 C18 121.8(2)
C16 C17 H17 119.1
C18 C17 H17 119.1
C17 C18 C13 117.5(2)
C17 C18 C21 120.95(19)
C13 C18 C21 121.52(19)
C14 C19 H19A 109.5
C14 C19 H19B 109.5
H19A C19 H19B 109.5
C14 C19 H19C 109.5
H19A C19 H19C 109.5
H19B C19 H19C 109.5
C16 C20 H20A 109.5
C16 C20 H20B 109.5
H20A C20 H20B 109.5
C16 C20 H20C 109.5
H20A C20 H20C 109.5
H20B C20 H20C 109.5
C18 C21 H21A 109.5
C18 C21 H21B 109.5
H21A C21 H21B 109.5
C18 C21 H21C 109.5
H21A C21 H21C 109.5
H21B C21 H21C 109.5
C26 C22 C23 106.5(2)
C26 C22 Ni1 71.10(13)
C23 C22 Ni1 65.93(13)
C26 C22 H22 126.8
C23 C22 H22 126.8
Ni1 C22 H22 127.7
C22 C23 C24 108.7(2)
C22 C23 Ni1 73.98(13)
C24 C23 Ni1 74.56(14)
C22 C23 H23 125.6
C24 C23 H23 125.6
Ni1 C23 H23 117.7
C25 C24 C23 106.5(2)
C25 C24 Ni1 71.96(13)
C23 C24 Ni1 65.25(12)
C25 C24 H24 126.8
C23 C24 H24 126.8
Ni1 C24 H24 127.5
C24 C25 C26 108.9(2)
C24 C25 Ni1 70.72(13)
C26 C25 Ni1 69.30(12)
C24 C25 H25 125.6
C26 C25 H25 125.6
Ni1 C25 H25 126.0
C22 C26 C25 109.0(2)
C22 C26 Ni1 71.02(12)
C25 C26 Ni1 71.73(13)
C22 C26 H26 125.5
C25 C26 H26 125.5
Ni1 C26 H26 123.4
O1 C27 C29 123.3(2)
O1 C27 C28 118.5(2)
C29 C27 C28 118.2(2)
C27 C28 H28A 109.5
C27 C28 H28B 109.5
H28A C28 H28B 109.5
C27 C28 H28C 109.5
H28A C28 H28C 109.5
H28B C28 H28C 109.5
C27 C29 H29A 109.5
C27 C29 H29B 109.5
H29A C29 H29B 109.5
C27 C29 H29C 109.5
H29A C29 H29C 109.5
H29B C29 H29C 109.5
N3 C30 N4 103.63(16)
N3 C30 Ni2 128.45(14)
N4 C30 Ni2 127.92(14)
C32 C31 N3 106.87(18)
C32 C31 H31 126.6
N3 C31 H31 126.6
C31 C32 N4 106.83(18)
C31 C32 H32 126.6
N4 C32 H32 126.6
C38 C33 C34 122.7(2)
C38 C33 N3 119.04(18)
C34 C33 N3 118.26(18)
C35 C34 C33 117.3(2)
C35 C34 C39 120.9(2)
C33 C34 C39 121.8(2)
C34 C35 C36 121.8(2)
C34 C35 H35 119.1
C36 C35 H35 119.1
C37 C36 C35 118.7(2)
C37 C36 C40 120.8(2)
C35 C36 C40 120.5(2)
C36 C37 C38 121.8(2)
C36 C37 H37 119.1
C38 C37 H37 119.1
C37 C38 C33 117.6(2)
C37 C38 C41 120.2(2)
C33 C38 C41 122.19(19)
C34 C39 H39A 109.5
C34 C39 H39B 109.5
H39A C39 H39B 109.5
C34 C39 H39C 109.5
H39A C39 H39C 109.5
H39B C39 H39C 109.5
C36 C40 H40A 109.5
C36 C40 H40B 109.5
H40A C40 H40B 109.5
C36 C40 H40C 109.5
H40A C40 H40C 109.5
H40B C40 H40C 109.5
C38 C41 H41A 109.5
C38 C41 H41B 109.5
H41A C41 H41B 109.5
C38 C41 H41C 109.5
H41A C41 H41C 109.5
H41B C41 H41C 109.5
C43 C42 C47 122.5(2)
C43 C42 N4 119.40(19)
C47 C42 N4 117.94(18)
C44 C43 C42 117.4(2)
C44 C43 C48 120.3(2)
C42 C43 C48 122.3(2)
C45 C44 C43 122.1(2)
C45 C44 H44 118.9
C43 C44 H44 118.9
C44 C45 C46 118.7(2)
C44 C45 C49 120.5(2)
C46 C45 C49 120.8(2)
C45 C46 C47 121.4(2)
C45 C46 H46 119.3
C47 C46 H46 119.3
C46 C47 C42 117.8(2)
C46 C47 C50 120.8(2)
C42 C47 C50 121.5(2)
C43 C48 H48A 109.5
C43 C48 H48B 109.5
H48A C48 H48B 109.5
C43 C48 H48C 109.5
H48A C48 H48C 109.5
H48B C48 H48C 109.5
C45 C49 H49A 109.5
C45 C49 H49B 109.5
H49A C49 H49B 109.5
C45 C49 H49C 109.5
H49A C49 H49C 109.5
H49B C49 H49C 109.5
C47 C50 H50A 109.5
C47 C50 H50B 109.5
H50A C50 H50B 109.5
C47 C50 H50C 109.5
H50A C50 H50C 109.5
H50B C50 H50C 109.5
C55 C51 C52 106.0(2)
C55 C51 Ni2 70.17(14)
C52 C51 Ni2 66.63(13)
C55 C51 H51 127.0
C52 C51 H51 127.0
Ni2 C51 H51 127.7
C51 C52 C53 109.3(2)
C51 C52 Ni2 74.07(14)
C53 C52 Ni2 74.06(14)
C51 C52 H52 125.4
C53 C52 H52 125.4
Ni2 C52 H52 118.3
C54 C53 C52 107.2(2)
C54 C53 Ni2 72.94(13)
C52 C53 Ni2 66.07(12)
C54 C53 H53 126.4
C52 C53 H53 126.4
Ni2 C53 H53 126.1
C53 C54 C55 107.5(2)
C53 C54 Ni2 70.01(13)
C55 C54 Ni2 67.97(12)
C53 C54 H54 126.3
C55 C54 H54 126.3
Ni2 C54 H54 127.3
C51 C55 C54 109.5(2)
C51 C55 Ni2 71.79(13)
C54 C55 Ni2 73.00(12)
C51 C55 H55 125.3
C54 C55 H55 125.3
Ni2 C55 H55 121.6
O2 C56 C58 122.5(2)
O2 C56 C57 118.9(2)
C58 C56 C57 118.5(2)
C56 C57 H57A 109.5
C56 C57 H57B 109.5
H57A C57 H57B 109.5
C56 C57 H57C 109.5
H57A C57 H57C 109.5
H57B C57 H57C 109.5
C56 C58 H58A 109.5
C56 C58 H58B 109.5
H58A C58 H58B 109.5
C56 C58 H58C 109.5
H58A C58 H58C 109.5
H58B C58 H58C 109.5
C1 N1 C2 111.09(17)
C1 N1 C4 125.44(16)
C2 N1 C4 123.38(17)
C1 N2 C3 111.12(17)
C1 N2 C13 124.20(16)
C3 N2 C13 124.44(17)
C30 N3 C31 111.41(17)
C30 N3 C33 126.62(15)
C31 N3 C33 121.97(17)
C30 N4 C32 111.26(17)
C30 N4 C42 126.13(16)
C32 N4 C42 122.53(17)
C27 O1 Ni1 133.47(15)
C56 O2 Ni2 131.45(15)
F3 B1 F4 108.6(3)
F3 B1 F1 110.1(2)
F4 B1 F1 106.9(2)
F3 B1 F2 109.8(2)
F4 B1 F2 109.6(2)
F1 B1 F2 111.7(2)
F8 B2 F7 110.4(2)
F8 B2 F5 110.3(2)
F7 B2 F5 109.7(2)
F8 B2 F6 108.8(2)
F7 B2 F6 108.7(2)
F5 B2 F6 108.9(2)
C1 Ni1 O1 99.36(7)
C1 Ni1 C23 94.79(9)
O1 Ni1 C23 165.50(8)
C1 Ni1 C22 117.42(9)
O1 Ni1 C22 132.16(8)
C23 Ni1 C22 40.09(9)
C1 Ni1 C26 155.29(9)
O1 Ni1 C26 101.50(8)
C23 Ni1 C26 65.58(9)
C22 Ni1 C26 37.88(9)
C1 Ni1 C24 110.62(9)
O1 Ni1 C24 129.59(9)
C23 Ni1 C24 40.19(10)
C22 Ni1 C24 65.95(10)
C26 Ni1 C24 64.64(9)
C1 Ni1 C25 146.89(9)
O1 Ni1 C25 100.78(9)
C23 Ni1 C25 65.16(10)
C22 Ni1 C25 64.53(10)
C26 Ni1 C25 38.97(10)
C24 Ni1 C25 37.32(9)
C30 Ni2 O2 96.68(7)
C30 Ni2 C52 99.13(9)
O2 Ni2 C52 163.93(8)
C30 Ni2 C55 163.15(9)
O2 Ni2 C55 99.06(8)
C52 Ni2 C55 64.92(10)
C30 Ni2 C51 125.74(10)
O2 Ni2 C51 126.52(8)
C52 Ni2 C51 39.29(10)
C55 Ni2 C51 38.04(10)
C30 Ni2 C53 107.50(8)
O2 Ni2 C53 135.97(9)
C52 Ni2 C53 39.86(10)
C55 Ni2 C53 64.31(9)
C51 Ni2 C53 65.42(10)
C30 Ni2 C54 140.73(9)
O2 Ni2 C54 104.19(8)
C52 Ni2 C54 64.59(10)
C55 Ni2 C54 39.02(10)
C51 Ni2 C54 64.50(11)
C53 Ni2 C54 37.05(9)

loop_
_geom_bond_atom_site_label_1
_geom_bond_atom_site_label_2
_geom_bond_distance
C1 N2 1.358(2)
C1 N1 1.361(2)
C1 Ni1 1.8912(19)
C2 C3 1.339(3)
C2 N1 1.387(3)
C2 H2 0.9500
C3 N2 1.388(2)
C3 H3 0.9500
C4 C5 1.394(3)
C4 C9 1.394(3)
C4 N1 1.442(3)
C5 C6 1.394(3)
C5 C10 1.500(3)
C6 C7 1.384(3)
C6 H6 0.9500
C7 C8 1.393(3)
C7 C11 1.513(3)
C8 C9 1.393(3)
C8 H8 0.9500
C9 C12 1.507(3)
C10 H10A 0.9800
C10 H10B 0.9800
C10 H10C 0.9800
C11 H11A 0.9800
C11 H11B 0.9800
C11 H11C 0.9800
C12 H12A 0.9800
C12 H12B 0.9800
C12 H12C 0.9800
C13 C14 1.386(3)
C13 C18 1.399(3)
C13 N2 1.445(3)
C14 C15 1.391(3)
C14 C19 1.514(3)
C15 C16 1.389(3)
C15 H15 0.9500
C16 C17 1.381(3)
C16 C20 1.515(3)
C17 C18 1.388(3)
C17 H17 0.9500
C18 C21 1.506(3)
C19 H19A 0.9800
C19 H19B 0.9800
C19 H19C 0.9800
C20 H20A 0.9800
C20 H20B 0.9800
C20 H20C 0.9800
C21 H21A 0.9800
C21 H21B 0.9800
C21 H21C 0.9800
C22 C26 1.385(3)
C22 C23 1.429(3)
C22 Ni1 2.133(2)
C22 H22 0.9500
C23 C24 1.440(4)
C23 Ni1 2.026(2)
C23 H23 0.9500
C24 C25 1.382(3)
C24 Ni1 2.151(2)
C24 H24 0.9500
C25 C26 1.435(4)
C25 Ni1 2.167(2)
C25 H25 0.9500
C26 Ni1 2.134(2)
C26 H26 0.9500
C27 O1 1.229(3)
C27 C29 1.475(3)
C27 C28 1.496(3)
C28 H28A 0.9800
C28 H28B 0.9800
C28 H28C 0.9800
C29 H29A 0.9800
C29 H29B 0.9800
C29 H29C 0.9800
C30 N3 1.359(2)
C30 N4 1.359(2)
C30 Ni2 1.8972(19)
C31 C32 1.334(3)
C31 N3 1.384(2)
C31 H31 0.9500
C32 N4 1.387(3)
C32 H32 0.9500
C33 C38 1.393(3)
C33 C34 1.394(3)
C33 N3 1.439(3)
C34 C35 1.389(3)
C34 C39 1.508(3)
C35 C36 1.390(4)
C35 H35 0.9500
C36 C37 1.384(3)
C36 C40 1.510(3)
C37 C38 1.387(3)
C37 H37 0.9500
C38 C41 1.506(3)
C39 H39A 0.9800
C39 H39B 0.9800
C39 H39C 0.9800
C40 H40A 0.9800
C40 H40B 0.9800
C40 H40C 0.9800
C41 H41A 0.9800
C41 H41B 0.9800
C41 H41C 0.9800
C42 C43 1.393(3)
C42 C47 1.393(3)
C42 N4 1.437(3)
C43 C44 1.389(3)
C43 C48 1.500(3)
C44 C45 1.385(3)
C44 H44 0.9500
C45 C46 1.389(3)
C45 C49 1.510(3)
C46 C47 1.393(3)
C46 H46 0.9500
C47 C50 1.513(3)
C48 H48A 0.9800
C48 H48B 0.9800
C48 H48C 0.9800
C49 H49A 0.9800
C49 H49B 0.9800
C49 H49C 0.9800
C50 H50A 0.9800
C50 H50B 0.9800
C50 H50C 0.9800
C51 C55 1.387(4)
C51 C52 1.409(3)
C51 Ni2 2.139(2)
C51 H51 0.9500
C52 C53 1.432(4)
C52 Ni2 2.042(2)
C52 H52 0.9500
C53 C54 1.377(3)
C53 Ni2 2.148(2)
C53 H53 0.9500
C54 C55 1.439(4)
C54 Ni2 2.185(2)
C54 H54 0.9500
C55 Ni2 2.118(2)
C55 H55 0.9500
C56 O2 1.239(3)
C56 C58 1.476(3)
C56 C57 1.492(3)
C57 H57A 0.9800
C57 H57B 0.9800
C57 H57C 0.9800
C58 H58A 0.9800
C58 H58B 0.9800
C58 H58C 0.9800
O1 Ni1 1.9205(15)
O2 Ni2 1.9249(14)
B1 F3 1.334(3)
B1 F4 1.358(3)
B1 F1 1.366(3)
B1 F2 1.366(3)
B2 F8 1.374(3)
B2 F7 1.375(3)
B2 F5 1.385(3)
B2 F6 1.387(3)

loop_
_geom_torsion_atom_site_label_1
_geom_torsion_atom_site_label_2
_geom_torsion_atom_site_label_3
_geom_torsion_atom_site_label_4
_geom_torsion
N1 C2 C3 N2 0.1(2)
C9 C4 C5 C6 0.3(3)
N1 C4 C5 C6 -178.79(17)
C9 C4 C5 C10 -179.73(19)
N1 C4 C5 C10 1.2(3)
C4 C5 C6 C7 -1.9(3)
C10 C5 C6 C7 178.1(2)
C5 C6 C7 C8 1.0(3)
C5 C6 C7 C11 179.4(2)
C6 C7 C8 C9 1.4(3)
C11 C7 C8 C9 -177.0(2)
C7 C8 C9 C4 -2.9(3)
C7 C8 C9 C12 174.3(2)
C5 C4 C9 C8 2.1(3)
N1 C4 C9 C8 -178.89(17)
C5 C4 C9 C12 -175.1(2)
N1 C4 C9 C12 4.0(3)
C18 C13 C14 C15 1.4(3)
N2 C13 C14 C15 -179.74(18)
C18 C13 C14 C19 -179.3(2)
N2 C13 C14 C19 -0.4(3)
C13 C14 C15 C16 0.6(3)
C19 C14 C15 C16 -178.7(2)
C14 C15 C16 C17 -1.4(3)
C14 C15 C16 C20 177.6(2)
C15 C16 C17 C18 0.2(3)
C20 C16 C17 C18 -178.8(2)
C16 C17 C18 C13 1.7(3)
C16 C17 C18 C21 -177.8(2)
C14 C13 C18 C17 -2.5(3)
N2 C13 C18 C17 178.59(18)
C14 C13 C18 C21 177.0(2)
N2 C13 C18 C21 -1.9(3)
C26 C22 C23 C24 -7.2(2)
Ni1 C22 C23 C24 -67.06(16)
C26 C22 C23 Ni1 59.86(15)
C22 C23 C24 C25 6.2(3)
Ni1 C23 C24 C25 -60.52(17)
C22 C23 C24 Ni1 66.68(15)
C23 C24 C25 C26 -2.7(3)
Ni1 C24 C25 C26 -58.99(16)
C23 C24 C25 Ni1 56.25(15)
C23 C22 C26 C25 5.5(2)
Ni1 C22 C26 C25 62.05(16)
C23 C22 C26 Ni1 -56.57(14)
C24 C25 C26 C22 -1.7(3)
Ni1 C25 C26 C22 -61.60(16)
C24 C25 C26 Ni1 59.87(17)
N3 C31 C32 N4 0.6(3)
C38 C33 C34 C35 1.5(3)
N3 C33 C34 C35 -176.90(18)
C38 C33 C34 C39 -176.4(2)
N3 C33 C34 C39 5.3(3)
C33 C34 C35 C36 -1.5(3)
C39 C34 C35 C36 176.4(2)
C34 C35 C36 C37 -0.2(3)
C34 C35 C36 C40 179.7(2)
C35 C36 C37 C38 1.9(3)
C40 C36 C37 C38 -178.0(2)
C36 C37 C38 C33 -1.9(3)
C36 C37 C38 C41 177.4(2)
C34 C33 C38 C37 0.1(3)
N3 C33 C38 C37 178.51(17)
C34 C33 C38 C41 -179.1(2)
N3 C33 C38 C41 -0.8(3)
C47 C42 C43 C44 1.9(3)
N4 C42 C43 C44 177.57(18)
C47 C42 C43 C48 -176.4(2)
N4 C42 C43 C48 -0.7(3)
C42 C43 C44 C45 0.0(3)
C48 C43 C44 C45 178.3(2)
C43 C44 C45 C46 -1.6(3)
C43 C44 C45 C49 179.3(2)
C44 C45 C46 C47 1.3(3)
C49 C45 C46 C47 -179.6(2)
C45 C46 C47 C42 0.5(3)
C45 C46 C47 C50 -178.5(2)
C43 C42 C47 C46 -2.2(3)
N4 C42 C47 C46 -177.88(18)
C43 C42 C47 C50 176.9(2)
N4 C42 C47 C50 1.1(3)
C55 C51 C52 C53 -6.9(3)
Ni2 C51 C52 C53 -66.27(16)
C55 C51 C52 Ni2 59.42(16)
C51 C52 C53 C54 4.6(3)
Ni2 C52 C53 C54 -61.72(16)
C51 C52 C53 Ni2 66.28(16)
C52 C53 C54 C55 -0.4(3)
Ni2 C53 C54 C55 -57.80(16)
C52 C53 C54 Ni2 57.35(15)
C52 C51 C55 C54 6.6(3)
Ni2 C51 C55 C54 63.72(16)
C52 C51 C55 Ni2 -57.16(16)
C53 C54 C55 C51 -3.9(3)
Ni2 C54 C55 C51 -62.96(16)
C53 C54 C55 Ni2 59.08(16)
N2 C1 N1 C2 -0.2(2)
Ni1 C1 N1 C2 -175.44(15)
N2 C1 N1 C4 -176.85(17)
Ni1 C1 N1 C4 7.9(3)
C3 C2 N1 C1 0.1(2)
C3 C2 N1 C4 176.81(18)
C5 C4 N1 C1 -105.7(2)
C9 C4 N1 C1 75.2(2)
C5 C4 N1 C2 78.0(2)
C9 C4 N1 C2 -101.1(2)
N1 C1 N2 C3 0.3(2)
Ni1 C1 N2 C3 175.49(14)
N1 C1 N2 C13 174.92(17)
Ni1 C1 N2 C13 -9.9(3)
C2 C3 N2 C1 -0.2(2)
C2 C3 N2 C13 -174.85(18)
C14 C13 N2 C1 98.5(2)
C18 C13 N2 C1 -82.6(2)
C14 C13 N2 C3 -87.5(2)
C18 C13 N2 C3 91.4(2)
N4 C30 N3 C31 0.0(2)
Ni2 C30 N3 C31 179.81(16)
N4 C30 N3 C33 179.90(18)
Ni2 C30 N3 C33 -0.3(3)
C32 C31 N3 C30 -0.4(3)
C32 C31 N3 C33 179.68(19)
C38 C33 N3 C30 77.6(3)
C34 C33 N3 C30 -104.0(2)
C38 C33 N3 C31 -102.5(2)
C34 C33 N3 C31 75.9(3)
N3 C30 N4 C32 0.4(2)
Ni2 C30 N4 C32 -179.41(15)
N3 C30 N4 C42 177.41(18)
Ni2 C30 N4 C42 -2.4(3)
C31 C32 N4 C30 -0.7(3)
C31 C32 N4 C42 -177.80(19)
C43 C42 N4 C30 85.9(3)
C47 C42 N4 C30 -98.2(2)
C43 C42 N4 C32 -97.4(2)
C47 C42 N4 C32 78.5(3)
C29 C27 O1 Ni1 5.8(4)
C28 C27 O1 Ni1 -174.18(19)
C58 C56 O2 Ni2 6.0(3)
C57 C56 O2 Ni2 -173.58(18)
N2 C1 Ni1 O1 91.94(17)
N1 C1 Ni1 O1 -93.93(18)
N2 C1 Ni1 C23 -91.25(18)
N1 C1 Ni1 C23 82.88(19)
N2 C1 Ni1 C22 -56.5(2)
N1 C1 Ni1 C22 117.66(18)
N2 C1 Ni1 C26 -55.4(3)
N1 C1 Ni1 C26 118.7(2)
N2 C1 Ni1 C24 -129.29(18)
N1 C1 Ni1 C24 44.8(2)
N2 C1 Ni1 C25 -141.22(19)
N1 C1 Ni1 C25 32.9(3)
C27 O1 Ni1 C1 -115.8(2)
C27 O1 Ni1 C23 77.0(4)
C27 O1 Ni1 C22 25.4(3)
C27 O1 Ni1 C26 50.9(2)
C27 O1 Ni1 C24 117.4(2)
C27 O1 Ni1 C25 90.7(2)
C22 C23 Ni1 C1 128.16(15)
C24 C23 Ni1 C1 -116.64(14)
C22 C23 Ni1 O1 -64.5(4)
C24 C23 Ni1 O1 50.7(4)
C24 C23 Ni1 C22 115.2(2)
C22 C23 Ni1 C26 -36.23(14)
C24 C23 Ni1 C26 78.96(15)
C22 C23 Ni1 C24 -115.2(2)
C22 C23 Ni1 C25 -79.29(15)
C24 C23 Ni1 C25 35.91(14)
C26 C22 Ni1 C1 179.26(13)
C23 C22 Ni1 C1 -61.96(17)
C26 C22 Ni1 O1 43.47(19)
C23 C22 Ni1 O1 162.25(13)
C26 C22 Ni1 C23 -118.8(2)
C23 C22 Ni1 C26 118.8(2)
C26 C22 Ni1 C24 -79.03(15)
C23 C22 Ni1 C24 39.75(14)
C26 C22 Ni1 C25 -37.79(14)
C23 C22 Ni1 C25 80.99(16)
C22 C26 Ni1 C1 -1.6(3)
C25 C26 Ni1 C1 -120.0(2)
C22 C26 Ni1 O1 -148.64(14)
C25 C26 Ni1 O1 92.97(15)
C22 C26 Ni1 C23 38.31(15)
C25 C26 Ni1 C23 -80.08(16)
C25 C26 Ni1 C22 -118.4(2)
C22 C26 Ni1 C24 82.81(16)
C25 C26 Ni1 C24 -35.58(15)
C22 C26 Ni1 C25 118.4(2)
C25 C24 Ni1 C1 -169.27(16)
C23 C24 Ni1 C1 72.12(15)
C25 C24 Ni1 O1 -46.8(2)
C23 C24 Ni1 O1 -165.43(12)
C25 C24 Ni1 C23 118.6(2)
C25 C24 Ni1 C22 78.97(17)
C23 C24 Ni1 C22 -39.65(14)
C25 C24 Ni1 C26 37.12(16)
C23 C24 Ni1 C26 -81.49(15)
C23 C24 Ni1 C25 -118.6(2)
C24 C25 Ni1 C1 18.6(3)
C26 C25 Ni1 C1 138.48(17)
C24 C25 Ni1 O1 145.11(16)
C26 C25 Ni1 O1 -95.02(15)
C24 C25 Ni1 C23 -38.63(17)
C26 C25 Ni1 C23 81.25(16)
C24 C25 Ni1 C22 -83.12(18)
C26 C25 Ni1 C22 36.75(14)
C24 C25 Ni1 C26 -119.9(2)
C26 C25 Ni1 C24 119.9(2)
N3 C30 Ni2 O2 -106.94(18)
N4 C30 Ni2 O2 72.84(18)
N3 C30 Ni2 C52 75.95(19)
N4 C30 Ni2 C52 -104.28(19)
N3 C30 Ni2 C55 94.0(4)
N4 C30 Ni2 C55 -86.2(4)
N3 C30 Ni2 C51 107.72(19)
N4 C30 Ni2 C51 -72.5(2)
N3 C30 Ni2 C53 35.8(2)
N4 C30 Ni2 C53 -144.42(18)
N3 C30 Ni2 C54 15.3(3)
N4 C30 Ni2 C54 -164.94(17)
C56 O2 Ni2 C30 -112.81(19)
C56 O2 Ni2 C52 56.9(4)
C56 O2 Ni2 C55 61.2(2)
C56 O2 Ni2 C51 32.1(2)
C56 O2 Ni2 C53 123.35(19)
C56 O2 Ni2 C54 100.7(2)
C51 C52 Ni2 C30 137.55(16)
C53 C52 Ni2 C30 -106.43(14)
C51 C52 Ni2 O2 -32.1(4)
C53 C52 Ni2 O2 84.0(4)
C51 C52 Ni2 C55 -36.76(16)
C53 C52 Ni2 C55 79.27(15)
C53 C52 Ni2 C51 116.0(2)
C51 C52 Ni2 C53 -116.0(2)
C51 C52 Ni2 C54 -80.10(17)
C53 C52 Ni2 C54 35.93(13)
C51 C55 Ni2 C30 18.2(4)
C54 C55 Ni2 C30 -99.7(3)
C51 C55 Ni2 O2 -140.73(15)
C54 C55 Ni2 O2 101.39(15)
C51 C55 Ni2 C52 37.95(16)
C54 C55 Ni2 C52 -79.93(16)
C54 C55 Ni2 C51 -117.9(2)
C51 C55 Ni2 C53 82.28(17)
C54 C55 Ni2 C53 -35.60(15)
C51 C55 Ni2 C54 117.9(2)
C55 C51 Ni2 C30 -173.60(14)
C52 C51 Ni2 C30 -55.2(2)
C55 C51 Ni2 O2 51.05(19)
C52 C51 Ni2 O2 169.46(14)
C55 C51 Ni2 C52 -118.4(2)
C52 C51 Ni2 C55 118.4(2)
C55 C51 Ni2 C53 -79.11(16)
C52 C51 Ni2 C53 39.30(15)
C55 C51 Ni2 C54 -38.07(15)
C52 C51 Ni2 C54 80.34(17)
C54 C53 Ni2 C30 -158.39(16)
C52 C53 Ni2 C30 83.22(14)
C54 C53 Ni2 O2 -38.3(2)
C52 C53 Ni2 O2 -156.67(13)
C54 C53 Ni2 C52 118.4(2)
C54 C53 Ni2 C55 37.47(17)
C52 C53 Ni2 C55 -80.92(16)
C54 C53 Ni2 C51 79.65(18)
C52 C53 Ni2 C51 -38.74(14)
C52 C53 Ni2 C54 -118.4(2)
C53 C54 Ni2 C30 33.7(2)
C55 C54 Ni2 C30 153.16(15)
C53 C54 Ni2 O2 153.63(15)
C55 C54 Ni2 O2 -86.91(15)
C53 C54 Ni2 C52 -38.63(16)
C55 C54 Ni2 C52 80.84(17)
C53 C54 Ni2 C55 -119.5(2)
C53 C54 Ni2 C51 -82.35(18)
C55 C54 Ni2 C51 37.12(15)
C55 C54 Ni2 C53 119.5(2)
